data_2103334
loop_
_publ_author_name
'Liu, Shizhong'
'Li, Jianping'
'Feng, Xianhua'
'Cao, Zhengtai'
'Zhang, Zhenwen'
'Wang, Zheng'
'Xing, Yan'
'Jia, Hengqing'
'Lin, Yonghua'

_publ_section_title
;
 Synthesis, properties and X-ray crystal structure of a new
 heteropolyacid supermolecular charge-transfer complex
 [(VB~1~)~2~DMFHPMo~12~O~40~&#x00B7;5DMF]
;
_journal_issue 5
_journal_name_full 'Acta Crystallographica Section B'
_journal_page_first 803
_journal_page_last 807
_journal_paper_doi 10.1107/S010876810201008X
_journal_volume 58
_journal_year 2002
_chemical_formula_sum 'C42 H76 Mo12 N14 O52 P S2'
_chemical_formula_weight 2855.54
_chemical_name_systematic
;
 ?
;
_space_group_IT_number 2
_symmetry_cell_setting triclinic
_symmetry_space_group_name_Hall '-P 1'
_symmetry_space_group_name_H-M 'P -1'
_atom_sites_solution_hydrogens geom
_atom_sites_solution_primary direct
_atom_sites_solution_secondary difmap
_audit_creation_method SHELXL
_cell_angle_alpha 103.900(3)
_cell_angle_beta 98.87(3)
_cell_angle_gamma 112.85(3)
_cell_formula_units_Z 1
_cell_length_a 12.322(3)
_cell_length_b 13.607(3)
_cell_length_c 14.160(3)
_cell_measurement_reflns_used 23
_cell_measurement_temperature 293(2)
_cell_measurement_theta_max 9.73
_cell_measurement_theta_min 4.89
_cell_volume 2040.9(10)
_computing_structure_refinement 'SHELXL-93 (Sheldrick, 1993)'
_computing_structure_solution 'SHELXS-86 (Sheldrick, 1990)'
_diffrn_ambient_temperature 293(2)
_diffrn_radiation_monochromator graphite
_diffrn_radiation_source 'fine-focus sealed tube'
_diffrn_radiation_type MoK\a
_diffrn_radiation_wavelength 0.71073
_diffrn_reflns_av_R_equivalents 0.0792
_diffrn_reflns_av_sigmaI/netI 0.0790
_diffrn_reflns_limit_h_max 13
_diffrn_reflns_limit_h_min -1
_diffrn_reflns_limit_k_max 13
_diffrn_reflns_limit_k_min -13
_diffrn_reflns_limit_l_max 15
_diffrn_reflns_limit_l_min -15
_diffrn_reflns_number 6706
_diffrn_reflns_theta_max 23.02
_diffrn_reflns_theta_min 1.54
_exptl_absorpt_coefficient_mu 1.958
_exptl_absorpt_correction_T_max 0.99156
_exptl_absorpt_correction_T_min 0.50034
_exptl_crystal_density_diffrn 2.323
_exptl_crystal_F_000 1393
_exptl_crystal_size_max 0.50
_exptl_crystal_size_mid 0.42
_exptl_crystal_size_min 0.40
_refine_diff_density_max 1.349
_refine_diff_density_min -1.631
_refine_ls_extinction_coef 0.0159(11)
_refine_ls_extinction_expression Fc^*^=kFc[1+0.001xFc^2^\l^3^/sin(2\q)]^-1/4^
_refine_ls_extinction_method SHELXL
_refine_ls_goodness_of_fit_all 1.118
_refine_ls_goodness_of_fit_obs 1.198
_refine_ls_matrix_type full
_refine_ls_number_parameters 552
_refine_ls_number_reflns 5407
_refine_ls_number_restraints 1
_refine_ls_restrained_S_all 1.328
_refine_ls_restrained_S_obs 1.198
_refine_ls_R_factor_all 0.1148
_refine_ls_R_factor_obs 0.0893
_refine_ls_shift/esd_max 3.172
_refine_ls_shift/esd_mean 0.361
_refine_ls_structure_factor_coef Fsqd
_refine_ls_weighting_details 'w=1/[\s^2^(Fo^2^)+(0.1012P)^2^+51.6101P] where P=(Fo^2^+2Fc^2^)/3'
_refine_ls_weighting_scheme calc
_refine_ls_wR_factor_all 0.2676
_refine_ls_wR_factor_obs 0.2188
_reflns_number_observed 4509
_reflns_number_total 5563
_reflns_observed_criterion >2sigma(I)
_cod_data_source_file an0598.cif
_cod_data_source_block I
_cod_depositor_comments
;
The following automatic conversions were performed:
'_symmetry_cell_setting' value 'Triclinic' changed to 'triclinic'
according to '/home/saulius/struct/CIF-dictionaries/cif_core.dic'
dictionary named 'cif_core.dic' version 2.4.1 from 2010-06-29.

Automatic conversion script
Id: cif_fix_enum 1527 2010-12-29 10:47:43Z saulius 

The following automatic conversions were performed:

'_symmetry_cell_setting' value 'Triclinic' changed to 'triclinic'
according to /home/saulius/struct/CIF-dictionaries/cif_core.dic
dictionary named 'cif_core.dic' version 2.4.1 from 2010-06-29.

Automatic conversion script
Id: cif_fix_values 1715 2011-07-08 13:25:40Z adriana 

The following automatic conversions were performed:

'_refine_ls_weighting_scheme' value 'calc
w=1/[\s^2^(Fo^2^)+(0.1012P)^2^+51.6101P] where P=(Fo^2^+2Fc^2^)/3'
was changed to 'calc'. New tag '_refine_ls_weighting_details' was
created. The value of the new tag was set to
'w=1/[\s^2^(Fo^2^)+(0.1012P)^2^+51.6101P] where P=(Fo^2^+2Fc^2^)/3'.

Automatic conversion script
Id: cif_fix_values 3143 2015-03-26 13:38:13Z robertas 
;
_cod_original_cell_volume 2040.9(7)
_cod_original_sg_symbol_H-M P-1
_cod_database_code 2103334

loop_
_symmetry_equiv_pos_as_xyz
'x, y, z'
'-x, -y, -z'

loop_
_atom_site_aniso_label
_atom_site_aniso_U_11
_atom_site_aniso_U_22
_atom_site_aniso_U_33
_atom_site_aniso_U_12
_atom_site_aniso_U_13
_atom_site_aniso_U_23
Mo1 0.0316(9) 0.0379(10) 0.0357(9) 0.0147(7) 0.0081(7) 0.0185(7)
Mo2 0.0293(8) 0.0249(8) 0.0281(8) 0.0162(7) 0.0043(6) -0.0046(6)
Mo3 0.0361(9) 0.0531(11) 0.0359(9) 0.0372(8) 0.0117(7) 0.0155(8)
Mo4 0.0295(8) 0.0361(9) 0.0187(8) 0.0172(7) 0.0070(6) 0.0023(6)
Mo5 0.0242(8) 0.0441(10) 0.0464(10) 0.0187(7) 0.0202(7) 0.0191(8)
Mo6 0.0249(8) 0.0285(9) 0.0227(8) 0.0111(7) -0.0028(6) -0.0004(6)
P 0.054(5) 0.052(5) 0.037(4) 0.027(4) 0.011(4) 0.012(3)
S 0.095(6) 0.095(6) 0.100(6) 0.041(5) 0.037(5) 0.035(5)
O1 0.116(15) 0.072(12) 0.151(19) 0.062(11) 0.091(15) 0.046(12)
O2 0.130(19) 0.084(14) 0.075(13) 0.025(13) -0.017(12) 0.014(11)
O3 0.064(11) 0.117(16) 0.068(12) 0.002(11) -0.017(9) 0.021(11)
O4 0.071(11) 0.097(14) 0.088(13) 0.042(11) -0.010(10) 0.009(11)
O5 0.142(18) 0.125(16) 0.097(14) 0.112(15) 0.053(13) 0.063(13)
O6 0.156(19) 0.19(2) 0.048(10) 0.122(18) 0.055(12) 0.043(12)
O7 0.073(12) 0.126(17) 0.16(2) 0.061(13) 0.063(13) 0.094(16)
O8 0.053(10) 0.116(16) 0.106(15) 0.036(11) 0.037(10) 0.030(12)
O9 0.054(10) 0.090(13) 0.135(17) 0.027(10) 0.009(10) 0.056(13)
O10 0.053(11) 0.21(3) 0.077(14) 0.014(14) 0.020(10) 0.029(15)
O11 0.059(12) 0.20(3) 0.101(18) 0.035(15) 0.020(12) -0.002(18)
O12 0.078(14) 0.19(3) 0.067(13) 0.041(15) 0.001(10) 0.014(14)
O13 0.054(11) 0.071(13) 0.142(19) 0.007(10) -0.016(11) -0.004(13)
O14 0.052(10) 0.076(13) 0.16(2) 0.022(9) 0.023(11) 0.053(13)
O15 0.19(2) 0.094(14) 0.070(12) 0.097(16) 0.071(14) 0.035(11)
O16 0.067(13) 0.080(14) 0.19(3) 0.035(11) -0.016(14) 0.010(15)
O17 0.26(4) 0.116(17) 0.073(13) 0.11(2) 0.056(17) 0.049(13)
O18 0.27(3) 0.15(2) 0.093(17) 0.13(2) 0.089(19) 0.070(16)
O19 0.10(2) 0.25(4) 0.16(3) 0.05(3) 0.01(2) -0.06(3)
O20 0.11(2) 0.17(3) 0.13(2) -0.05(2) 0.028(18) -0.01(2)
O21 0.13(2) 0.41(6) 0.046(12) 0.12(3) 0.021(13) 0.04(2)
O22 0.22(3) 0.18(3) 0.14(3) 0.11(3) 0.06(3) 0.08(2)
O23 0.19(4) 0.30(3) 0.24(4) 0.09(3) 0.09(3) 0.08(3)
O24 0.17(2) 0.11(2) 0.13(2) 0.086(18) 0.051(17) 0.023(18)
O25 0.15(2) 0.15(2) 0.08(2) 0.078(17) 0.019(18) 0.029(18)
O26 0.24(4) 0.23(3) 0.25(4) 0.04(3) 0.08(3) 0.00(3)
N1 0.078(13) 0.075(13) 0.049(11) 0.053(11) 0.016(10) 0.015(10)
N2 0.11(2) 0.12(2) 0.102(19) 0.081(18) 0.045(16) 0.033(17)
N3 0.097(13) 0.073(11) 0.072(11) 0.054(10) 0.028(10) 0.032(9)
N4 0.039(9) 0.085(14) 0.040(10) 0.022(10) 0.004(8) 0.012(9)
N5 0.13(2) 0.12(2) 0.088(18) 0.09(2) 0.015(16) 0.004(17)
N6 0.15(3) 0.14(3) 0.079(17) 0.04(2) 0.059(19) 0.058(17)
C1 0.035(11) 0.080(16) 0.057(14) 0.028(11) 0.007(10) 0.016(12)
C2 0.13(3) 0.10(2) 0.070(18) 0.09(2) 0.044(17) 0.046(16)
C3 0.085(19) 0.11(2) 0.071(17) 0.026(18) 0.023(15) 0.050(17)
C4 0.089(19) 0.10(2) 0.08(2) 0.066(17) 0.025(16) 0.043(16)
C5 0.064(15) 0.13(2) 0.051(14) 0.069(16) 0.020(12) 0.030(14)
C6 0.075(17) 0.077(17) 0.052(13) 0.038(14) 0.003(12) 0.018(12)
C7 0.08(2) 0.08(2) 0.10(2) 0.021(17) 0.054(19) 0.027(18)
C8 0.064(17) 0.10(2) 0.078(18) 0.033(17) 0.023(14) 0.020(16)
C9 0.069(16) 0.11(2) 0.040(13) 0.051(16) 0.002(12) 0.010(14)
C10 0.067(18) 0.14(3) 0.08(2) 0.057(19) -0.001(15) 0.016(19)
C11 0.20(4) 0.21(5) 0.17(4) 0.15(4) 0.11(3) 0.15(4)
C12 0.08(3) 0.28(9) 0.13(5) -0.02(4) 0.01(3) 0.13(5)
C13 0.08(2) 0.26(6) 0.10(3) 0.07(3) 0.03(2) 0.04(3)
C14 0.19(4) 0.15(4) 0.20(4) 0.13(3) -0.13(4) -0.09(3)
C15 0.14(3) 0.09(2) 0.14(3) 0.04(2) 0.09(3) 0.01(2)
C16 0.11(3) 0.16(5) 0.27(7) 0.06(3) -0.08(4) -0.02(5)
C17 0.24(4) 0.22(4) 0.25(4) 0.04(3) 0.10(4) 0.09(4)
C18 0.10(2) 0.13(2) 0.04(2) 0.035(17) 0.039(17) 0.042(17)
C19 0.22(3) 0.19(3) 0.23(3) 0.08(3) 0.04(3) 0.06(3)
C20 0.24(4) 0.16(4) 0.24(5) 0.04(4) 0.07(4) 0.05(4)
C21 0.20(6) 0.18(6) 0.22(6) 0.06(5) 0.12(5) 0.03(5)

loop_
_atom_site_label
_atom_site_fract_x
_atom_site_fract_y
_atom_site_fract_z
_atom_site_U_iso_or_equiv
_atom_site_thermal_displace_type
_atom_site_calc_flag
_atom_site_refinement_flags
_atom_site_occupancy
_atom_site_type_symbol
Mo1 0.57249(13) 1.71194(13) 0.38258(12) 0.0342(5) Uani d . 1 Mo
Mo2 0.45421(13) 1.22660(12) 0.36716(11) 0.0291(5) Uani d . 1 Mo
Mo3 0.71913(14) 1.40458(14) 0.57288(12) 0.0355(5) Uani d . 1 Mo
Mo4 0.52727(13) 1.43677(12) 0.24877(10) 0.0285(5) Uani d . 1 Mo
Mo5 0.79054(13) 1.61636(14) 0.45610(12) 0.0349(5) Uani d . 1 Mo
Mo6 0.23461(12) 1.32187(12) 0.29269(10) 0.0285(5) Uani d . 1 Mo
P 0.5000 1.5000 0.5000 0.047(2) Uani d S 1 P
S 0.9179(8) 1.3688(7) 0.3553(7) 0.095(2) Uani d . 1 S
O1 0.4387(19) 1.1019(15) 0.3095(17) 0.098(7) Uani d . 1 O
O2 0.602(2) 1.8080(17) 0.3291(15) 0.112(8) Uani d . 1 O
O3 0.1125(17) 1.2397(18) 0.1939(14) 0.102(7) Uani d . 1 O
O4 0.5297(16) 1.5766(17) 0.2694(15) 0.092(6) Uani d . 1 O
O5 0.816(2) 1.3514(18) 0.6041(15) 0.096(6) Uani d . 1 O
O6 0.544(2) 1.408(2) 0.1335(13) 0.111(8) Uani d . 1 O
O7 0.3530(17) 1.3724(19) 0.2233(18) 0.103(7) Uani d . 1 O
O8 0.9261(16) 1.6657(18) 0.4327(16) 0.092(6) Uani d . 1 O
O9 0.5183(15) 1.3053(16) 0.2739(17) 0.093(6) Uani d . 1 O
O10 0.4056(17) 1.663(2) 0.3668(16) 0.130(10) Uani d . 1 O
O11 0.6155(18) 1.287(3) 0.4470(18) 0.139(11) Uani d . 1 O
O12 0.6021(19) 1.799(2) 0.5151(15) 0.125(9) Uani d . 1 O
O13 0.7287(17) 1.7141(16) 0.4304(18) 0.109(8) Uani d . 1 O
O14 0.2991(16) 1.2217(16) 0.3044(18) 0.094(7) Uani d . 1 O
O15 0.779(2) 1.5437(17) 0.6847(14) 0.102(7) Uani d . 1 O
O16 0.6929(18) 1.5102(18) 0.321(2) 0.126(10) Uani d . 1 O
O17 0.803(3) 1.500(2) 0.4950(16) 0.136(11) Uani d . 1 O
O18 0.162(3) 1.294(2) 0.4007(18) 0.147(10) Uani d . 1 O
O19 0.571(3) 1.547(3) 0.414(3) 0.207(19) Uani d . 1 O
O20 0.356(3) 1.469(3) 0.452(2) 0.189(16) Uani d . 1 O
O21 0.453(3) 1.402(4) 0.3928(17) 0.201(18) Uani d . 1 O
O22 0.511(3) 1.390(3) 0.504(3) 0.171(12) Uani d . 1 O
O23 0.857(4) 1.266(3) 0.048(3) 0.245(15) Uani d . 1 O
H23 0.904(4) 1.267(3) 0.012(3) 0.080 Uiso calc R 1 H
O24 0.655(2) 1.149(2) -0.238(2) 0.128(9) Uani d . 1 O
H24 0.689(2) 1.131(2) -0.281(2) 0.080 Uiso calc R 1 H
O25 1.193(3) 1.029(2) 0.824(2) 0.126(8) Uani d . 1 O
H25 1.152(3) 0.989(2) 0.766(2) 0.080 Uiso calc R 1 H
O26 0.991(4) 0.704(3) 0.086(3) 0.276(14) Uani d . 1 O
H26 1.039(4) 0.714(3) 0.051(3) 0.080 Uiso calc R 1 H
N1 0.8840(18) 1.0316(16) 0.5504(14) 0.062(5) Uani d . 1 N
N2 0.900(3) 1.018(2) 0.389(2) 0.099(8) Uani d . 1 N
N3 0.7370(17) 1.0795(15) 0.6088(14) 0.073(5) Uani d . 1 N
N4 0.7606(15) 1.1758(17) 0.3259(13) 0.059(5) Uani d . 1 N
N5 0.666(3) 1.313(3) -0.141(2) 0.108(9) Uani d . 1 N
N6 1.194(3) 1.029(3) 0.981(2) 0.121(11) Uani d . 1 N
N7 0.833(4) 0.687(4) 0.106(4) 0.149(15) Uiso d D 1 N
C1 0.8418(18) 1.038(2) 0.4592(17) 0.059(6) Uani d . 1 C
C2 0.833(3) 1.053(3) 0.621(2) 0.081(8) Uani d . 1 C
C3 0.880(3) 1.044(3) 0.724(2) 0.091(9) Uani d . 1 C
H3A 0.834(3) 1.062(3) 0.769(2) 0.080 Uiso calc R 1 H
H3B 0.965(3) 1.096(3) 0.753(2) 0.080 Uiso calc R 1 H
H3C 0.870(3) 0.969(3) 0.716(2) 0.080 Uiso calc R 1 H
C4 0.695(3) 1.087(2) 0.518(2) 0.078(8) Uani d . 1 C
H4 0.633(3) 1.110(2) 0.510(2) 0.080 Uiso calc R 1 H
C5 0.738(2) 1.062(3) 0.4411(18) 0.072(7) Uani d . 1 C
C6 0.687(2) 1.071(2) 0.3436(17) 0.069(7) Uani d . 1 C
H6A 0.679(2) 1.007(2) 0.2892(17) 0.080 Uiso calc R 1 H
H6B 0.605(2) 1.065(2) 0.3407(17) 0.080 Uiso calc R 1 H
C7 0.858(3) 1.266(3) 0.396(3) 0.089(10) Uani d . 1 C
C8 0.814(3) 1.305(3) 0.245(2) 0.085(8) Uani d . 1 C
C9 0.729(2) 1.200(3) 0.2374(17) 0.075(7) Uani d . 1 C
C10 0.623(3) 1.118(3) 0.153(2) 0.100(10) Uani d . 1 C
H10A 0.581(3) 1.053(3) 0.171(2) 0.080 Uiso calc R 1 H
H10B 0.650(3) 1.097(3) 0.095(2) 0.080 Uiso calc R 1 H
H10C 0.569(3) 1.151(3) 0.138(2) 0.080 Uiso calc R 1 H
C11 0.816(4) 1.377(4) 0.176(3) 0.146(17) Uani d . 1 C
H11A 0.736(4) 1.341(4) 0.127(3) 0.080 Uiso calc R 1 H
H11B 0.827(4) 1.450(4) 0.217(3) 0.080 Uiso calc R 1 H
C12 0.902(4) 1.394(6) 0.125(4) 0.19(3) Uani d . 1 C
H12A 0.983(4) 1.423(6) 0.170(4) 0.080 Uiso calc R 1 H
H12B 0.902(4) 1.445(6) 0.088(4) 0.080 Uiso calc R 1 H
C13 0.563(3) 1.246(4) -0.107(3) 0.15(2) Uani d . 1 C
H13A 0.546(3) 1.296(4) -0.058(3) 0.080 Uiso calc R 1 H
H13B 0.584(3) 1.197(4) -0.077(3) 0.080 Uiso calc R 1 H
H13C 0.491(3) 1.201(4) -0.164(3) 0.080 Uiso calc R 1 H
C14 0.716(4) 1.427(3) -0.106(3) 0.21(3) Uani d . 1 C
H14A 0.678(4) 1.451(3) -0.057(3) 0.080 Uiso calc R 1 H
H14B 0.703(4) 1.455(3) -0.162(3) 0.080 Uiso calc R 1 H
H14C 0.802(4) 1.458(3) -0.075(3) 0.080 Uiso calc R 1 H
C15 0.695(4) 1.251(3) -0.208(3) 0.124(13) Uani d . 1 C
H15 0.754(4) 1.291(3) -0.236(3) 0.080 Uiso calc R 1 H
C16 1.310(4) 1.113(4) 1.025(4) 0.21(3) Uani d . 1 C
H16A 1.350(4) 1.129(4) 0.974(4) 0.080 Uiso calc R 1 H
H16B 1.355(4) 1.089(4) 1.068(4) 0.080 Uiso calc R 1 H
H16C 1.307(4) 1.179(4) 1.065(4) 0.080 Uiso calc R 1 H
C17 1.124(4) 0.990(4) 1.042(4) 0.255(17) Uani d . 1 C
H17A 1.045(4) 0.932(4) 1.001(4) 0.080 Uiso calc R 1 H
H17B 1.116(4) 1.051(4) 1.085(4) 0.080 Uiso calc R 1 H
H17C 1.164(4) 0.960(4) 1.082(4) 0.080 Uiso calc R 1 H
C18 1.149(3) 0.987(3) 0.882(2) 0.085(8) Uani d . 1 C
H18 1.077(3) 0.920(3) 0.855(2) 0.080 Uiso calc R 1 H
C19 0.700(4) 0.658(4) 0.072(3) 0.221(14) Uani d D 1 C
H19A 0.662(4) 0.643(4) 0.125(3) 0.080 Uiso calc R 1 H
H19B 0.661(4) 0.592(4) 0.012(3) 0.080 Uiso calc R 1 H
H19C 0.692(4) 0.720(4) 0.057(3) 0.080 Uiso calc R 1 H
C20 0.873(4) 0.684(4) 0.205(4) 0.236(17) Uani d . 1 C
H20A 0.806(4) 0.665(4) 0.235(4) 0.080 Uiso calc R 1 H
H20B 0.938(4) 0.756(4) 0.247(4) 0.080 Uiso calc R 1 H
H20C 0.903(4) 0.628(4) 0.201(4) 0.080 Uiso calc R 1 H
C21 0.865(6) 0.701(5) 0.028(5) 0.21(2) Uani d . 1 C
H21 0.832(6) 0.707(5) -0.033(5) 0.080 Uiso calc R 1 H

loop_
_atom_type_symbol
_atom_type_description
_atom_type_scat_dispersion_real
_atom_type_scat_dispersion_imag
_atom_type_scat_source
O O 0.0106 0.0060 'International Tables Vol C Tables 4.2.6.8 and 6.1.1.4'
H H 0.0000 0.0000 'International Tables Vol C Tables 4.2.6.8 and 6.1.1.4'
N N 0.0061 0.0033 'International Tables Vol C Tables 4.2.6.8 and 6.1.1.4'
C C 0.0033 0.0016 'International Tables Vol C Tables 4.2.6.8 and 6.1.1.4'
P P 0.1023 0.0942 'International Tables Vol C Tables 4.2.6.8 and 6.1.1.4'
S S 0.1246 0.1234 'International Tables Vol C Tables 4.2.6.8 and 6.1.1.4'
Mo Mo -1.6832 0.6857 'International Tables Vol C Tables 4.2.6.8 and 6.1.1.4'

loop_
_geom_angle_atom_site_label_1
_geom_angle_atom_site_label_2
_geom_angle_atom_site_label_3
_geom_angle_site_symmetry_1
_geom_angle_site_symmetry_3
_geom_angle
O2 Mo1 O12 . . 100.2(12)
O2 Mo1 O10 . . 101.7(13)
O12 Mo1 O10 . . 89.1(10)
O2 Mo1 O13 . . 104.3(12)
O12 Mo1 O13 . . 84.9(10)
O10 Mo1 O13 . . 154.0(11)
O2 Mo1 O4 . . 102.1(10)
O12 Mo1 O4 . . 157.7(11)
O10 Mo1 O4 . . 87.1(10)
O13 Mo1 O4 . . 88.9(8)
O2 Mo1 O19 . . 156.3(13)
O12 Mo1 O19 . . 98.3(12)
O10 Mo1 O19 . . 93.3(13)
O13 Mo1 O19 . . 62.7(10)
O4 Mo1 O19 . . 60.1(10)
O2 Mo1 O22 . 2_686 157.1(13)
O12 Mo1 O22 . 2_686 63.4(12)
O10 Mo1 O22 . 2_686 64.3(12)
O13 Mo1 O22 . 2_686 90.6(12)
O4 Mo1 O22 . 2_686 95.4(11)
O19 Mo1 O22 . 2_686 46.6(12)
O1 Mo2 O11 . . 98.0(12)
O1 Mo2 O14 . . 102.9(10)
O11 Mo2 O14 . . 158.9(11)
O1 Mo2 O12 . 2_686 99.9(11)
O11 Mo2 O12 . 2_686 88.7(10)
O14 Mo2 O12 . 2_686 90.9(9)
O1 Mo2 O9 . . 100.1(9)
O11 Mo2 O9 . . 88.2(10)
O14 Mo2 O9 . . 85.0(8)
O12 Mo2 O9 2_686 . 159.9(11)
O1 Mo2 O21 . . 160.2(10)
O11 Mo2 O21 . . 94.3(12)
O14 Mo2 O21 . . 64.7(9)
O12 Mo2 O21 2_686 . 95.7(11)
O9 Mo2 O21 . . 64.8(9)
O1 Mo2 O22 . . 157.0(12)
O11 Mo2 O22 . . 66.1(12)
O14 Mo2 O22 . . 94.7(11)
O12 Mo2 O22 2_686 . 64.7(12)
O9 Mo2 O22 . . 96.0(11)
O21 Mo2 O22 . . 42.7(10)
O5 Mo3 O10 . 2_686 101.0(11)
O5 Mo3 O11 . . 98.9(12)
O10 Mo3 O11 2_686 . 87.2(10)
O5 Mo3 O15 . . 102.8(10)
O10 Mo3 O15 2_686 . 88.3(10)
O11 Mo3 O15 . . 158.3(11)
O5 Mo3 O17 . . 102.2(11)
O10 Mo3 O17 2_686 . 156.9(13)
O11 Mo3 O17 . . 89.1(11)
O15 Mo3 O17 . . 86.7(9)
O5 Mo3 O20 . 2_686 161.5(10)
O10 Mo3 O20 2_686 2_686 91.8(12)
O11 Mo3 O20 . 2_686 95.0(12)
O15 Mo3 O20 . 2_686 63.9(9)
O17 Mo3 O20 . 2_686 65.7(11)
O5 Mo3 O22 . . 153.6(12)
O10 Mo3 O22 2_686 . 62.7(11)
O11 Mo3 O22 . . 61.8(11)
O15 Mo3 O22 . . 97.4(11)
O17 Mo3 O22 . . 95.6(12)
O20 Mo3 O22 2_686 . 44.9(10)
O6 Mo4 O4 . . 101.1(11)
O6 Mo4 O16 . . 98.3(13)
O4 Mo4 O16 . . 88.2(9)
O6 Mo4 O9 . . 99.1(11)
O4 Mo4 O9 . . 159.8(10)
O16 Mo4 O9 . . 88.8(9)
O6 Mo4 O7 . . 102.4(11)
O4 Mo4 O7 . . 88.6(9)
O16 Mo4 O7 . . 159.3(12)
O9 Mo4 O7 . . 87.1(8)
O6 Mo4 O19 . . 155.6(15)
O4 Mo4 O19 . . 63.0(14)
O16 Mo4 O19 . . 64.6(12)
O9 Mo4 O19 . . 97.7(14)
O7 Mo4 O19 . . 95.8(11)
O6 Mo4 O21 . . 158.1(14)
O4 Mo4 O21 . . 96.7(13)
O16 Mo4 O21 . . 94.9(12)
O9 Mo4 O21 . . 63.6(13)
O7 Mo4 O21 . . 65.1(9)
O19 Mo4 O21 . . 46.0(14)
O8 Mo5 O13 . . 103.2(10)
O8 Mo5 O17 . . 96.6(13)
O13 Mo5 O17 . . 160.1(12)
O8 Mo5 O16 . . 98.5(10)
O13 Mo5 O16 . . 88.8(9)
O17 Mo5 O16 . . 89.8(10)
O8 Mo5 O18 . 2_686 99.5(12)
O13 Mo5 O18 . 2_686 86.6(10)
O17 Mo5 O18 . 2_686 88.7(10)
O16 Mo5 O18 . 2_686 162.0(12)
O8 Mo5 O19 . . 154.2(13)
O13 Mo5 O19 . . 63.0(13)
O17 Mo5 O19 . . 99.2(16)
O16 Mo5 O19 . . 61.4(10)
O18 Mo5 O19 2_686 . 101.2(13)
O8 Mo5 O20 . 2_686 155.2(12)
O13 Mo5 O20 . 2_686 96.5(13)
O17 Mo5 O20 . 2_686 64.0(14)
O16 Mo5 O20 . 2_686 96.7(10)
O18 Mo5 O20 2_686 2_686 66.6(11)
O19 Mo5 O20 . 2_686 50.1(14)
O3 Mo6 O14 . . 100.5(11)
O3 Mo6 O15 . 2_686 99.4(11)
O14 Mo6 O15 . 2_686 160.0(10)
O3 Mo6 O7 . . 99.2(10)
O14 Mo6 O7 . . 84.2(9)
O15 Mo6 O7 2_686 . 90.2(9)
O3 Mo6 O18 . . 99.5(12)
O14 Mo6 O18 . . 89.4(10)
O15 Mo6 O18 2_686 . 89.8(10)
O7 Mo6 O18 . . 161.0(12)
O3 Mo6 O20 . . 157.6(13)
O14 Mo6 O20 . . 98.4(13)
O15 Mo6 O20 2_686 . 62.9(13)
O7 Mo6 O20 . . 94.6(10)
O18 Mo6 O20 . . 68.6(11)
O3 Mo6 O21 . . 155.8(11)
O14 Mo6 O21 . . 62.2(12)
O15 Mo6 O21 2_686 . 98.1(14)
O7 Mo6 O21 . . 64.2(9)
O18 Mo6 O21 . . 97.1(11)
O20 Mo6 O21 . . 46.4(12)
O22 P O22 2_686 . 180.00(2)
O22 P O21 2_686 . 115.4(19)
O22 P O21 . . 64.6(19)
O22 P O21 2_686 2_686 64.6(19)
O22 P O21 . 2_686 115.4(19)
O21 P O21 . 2_686 180.000(13)
O22 P O20 2_686 2_686 109.8(19)
O22 P O20 . 2_686 70.2(19)
O21 P O20 . 2_686 107.0(15)
O21 P O20 2_686 2_686 73.0(15)
O22 P O20 2_686 . 70.2(19)
O22 P O20 . . 109.8(19)
O21 P O20 . . 73.0(15)
O21 P O20 2_686 . 107.0(15)
O20 P O20 2_686 . 180.000(6)
O22 P O19 2_686 . 71.4(18)
O22 P O19 . . 108.6(18)
O21 P O19 . . 68.2(17)
O21 P O19 2_686 . 111.8(17)
O20 P O19 2_686 . 76.4(16)
O20 P O19 . . 103.6(16)
O22 P O19 2_686 2_686 108.6(18)
O22 P O19 . 2_686 71.4(18)
O21 P O19 . 2_686 111.8(17)
O21 P O19 2_686 2_686 68.2(17)
O20 P O19 2_686 2_686 103.6(16)
O20 P O19 . 2_686 76.4(16)
O19 P O19 . 2_686 180.000(15)
C7 S C8 . . 93.3(18)
Mo4 O4 Mo1 . . 138.3(11)
Mo6 O7 Mo4 . . 138.6(13)
Mo4 O9 Mo2 . . 135.1(12)
Mo1 O10 Mo3 . 2_686 141.4(14)
Mo2 O11 Mo3 . . 137.9(14)
Mo1 O12 Mo2 . 2_686 136.2(15)
Mo5 O13 Mo1 . . 139.0(11)
Mo6 O14 Mo2 . . 138.4(11)
Mo6 O15 Mo3 2_686 . 136.4(12)
Mo4 O16 Mo5 . . 136.5(15)
Mo5 O17 Mo3 . . 134.8(17)
Mo6 O18 Mo5 . 2_686 131.6(17)
P O19 Mo4 . . 124.(2)
P O19 Mo1 . . 119.7(17)
Mo4 O19 Mo1 . . 98.1(17)
P O19 Mo5 . . 117.(2)
Mo4 O19 Mo5 . . 97.3(12)
Mo1 O19 Mo5 . . 94.8(15)
P O20 Mo3 . 2_686 126.1(16)
P O20 Mo6 . . 122.(2)
Mo3 O20 Mo6 2_686 . 96.5(14)
P O20 Mo5 . 2_686 116.5(19)
Mo3 O20 Mo5 2_686 2_686 95.4(13)
Mo6 O20 Mo5 . 2_686 93.1(8)
P O21 O22 . . 56.7(14)
P O21 Mo2 . . 125.7(18)
O22 O21 Mo2 . . 69.(2)
P O21 Mo4 . . 122.(2)
O22 O21 Mo4 . . 135.(2)
Mo2 O21 Mo4 . . 96.0(11)
P O21 Mo6 . . 118.7(16)
O22 O21 Mo6 . . 130.(2)
Mo2 O21 Mo6 . . 94.7(15)
Mo4 O21 Mo6 . . 92.1(8)
P O22 O21 . . 59.(2)
P O22 Mo2 . . 127.(2)
O21 O22 Mo2 . . 68.(2)
P O22 Mo1 . 2_686 122.3(19)
O21 O22 Mo1 . 2_686 136.(2)
Mo2 O22 Mo1 . 2_686 95.0(12)
P O22 Mo3 . . 118.8(18)
O21 O22 Mo3 . . 129.(2)
Mo2 O22 Mo3 . . 93.9(13)
Mo1 O22 Mo3 2_686 . 91.2(12)
C2 N1 C1 . . 119.(2)
C4 N3 C2 . . 117.(2)
C7 N4 C9 . . 111.(2)
C7 N4 C6 . . 125.(2)
C9 N4 C6 . . 123.6(19)
C15 N5 C14 . . 127.(4)
C15 N5 C13 . . 113.(3)
C14 N5 C13 . . 120.(4)
C16 N6 C17 . . 118.(4)
C16 N6 C18 . . 122.(4)
C17 N6 C18 . . 120.(4)
C21 N7 C20 . . 145.(6)
C21 N7 C19 . . 100.(5)
C20 N7 C19 . . 115.(5)
N2 C1 N1 . . 116.(2)
N2 C1 C5 . . 124.(2)
N1 C1 C5 . . 120.(2)
N1 C2 N3 . . 124.(2)
N1 C2 C3 . . 119.(3)
N3 C2 C3 . . 117.(2)
C5 C4 N3 . . 123.(2)
C4 C5 C1 . . 117.(2)
C4 C5 C6 . . 120.(2)
C1 C5 C6 . . 123.(2)
N4 C6 C5 . . 115.(2)
N4 C7 S . . 114.(3)
C9 C8 C11 . . 131.(3)
C9 C8 S . . 112.(2)
C11 C8 S . . 116.(3)
C8 C9 N4 . . 110.(2)
C8 C9 C10 . . 129.(3)
N4 C9 C10 . . 121.(3)
C12 C11 C8 . . 117.(4)
C11 C12 O23 . . 102.(4)
O24 C15 N5 . . 129.(4)
O25 C18 N6 . . 125.(3)
N7 C21 O26 . . 84.(5)

loop_
_geom_bond_atom_site_label_1
_geom_bond_atom_site_label_2
_geom_bond_site_symmetry_2
_geom_bond_distance
Mo1 O2 . 1.61(2)
Mo1 O12 . 1.86(2)
Mo1 O10 . 1.86(2)
Mo1 O13 . 1.93(2)
Mo1 O4 . 1.95(2)
Mo1 O19 . 2.39(5)
Mo1 O22 2_686 2.46(4)
Mo2 O1 . 1.62(2)
Mo2 O11 . 1.87(2)
Mo2 O14 . 1.95(2)
Mo2 O12 2_686 1.96(2)
Mo2 O9 . 1.96(2)
Mo2 O21 . 2.33(5)
Mo2 O22 . 2.34(4)
Mo3 O5 . 1.67(2)
Mo3 O10 2_686 1.90(2)
Mo3 O11 . 1.93(2)
Mo3 O15 . 1.94(2)
Mo3 O17 . 1.99(2)
Mo3 O20 2_686 2.32(5)
Mo3 O22 . 2.51(4)
Mo4 O6 . 1.65(2)
Mo4 O4 . 1.84(2)
Mo4 O16 . 1.87(2)
Mo4 O9 . 1.87(2)
Mo4 O7 . 1.91(2)
Mo4 O19 . 2.31(3)
Mo4 O21 . 2.44(3)
Mo5 O8 . 1.66(2)
Mo5 O13 . 1.85(2)
Mo5 O17 . 1.85(2)
Mo5 O16 . 1.95(2)
Mo5 O18 2_686 1.96(3)
Mo5 O19 . 2.41(3)
Mo5 O20 2_686 2.48(3)
Mo6 O3 . 1.66(2)
Mo6 O14 . 1.85(2)
Mo6 O15 2_686 1.86(2)
Mo6 O7 . 1.89(2)
Mo6 O18 . 1.93(2)
Mo6 O20 . 2.41(3)
Mo6 O21 . 2.49(3)
P O22 2_686 1.57(4)
P O22 . 1.57(4)
P O21 . 1.61(3)
P O21 2_686 1.61(3)
P O20 2_686 1.64(4)
P O20 . 1.64(4)
P O19 . 1.71(4)
P O19 2_686 1.71(4)
S C7 . 1.60(3)
S C8 . 1.65(3)
O10 Mo3 2_686 1.90(2)
O12 Mo2 2_686 1.96(2)
O15 Mo6 2_686 1.86(2)
O18 Mo5 2_686 1.96(3)
O20 Mo3 2_686 2.32(5)
O20 Mo5 2_686 2.48(3)
O21 O22 . 1.70(4)
O22 Mo1 2_686 2.46(4)
O23 C12 . 1.64(7)
O24 C15 . 1.22(4)
O25 C18 . 1.19(3)
O26 C21 . 1.62(7)
N1 C2 . 1.29(3)
N1 C1 . 1.35(3)
N2 C1 . 1.35(3)
N3 C4 . 1.35(3)
N3 C2 . 1.37(3)
N4 C7 . 1.35(3)
N4 C9 . 1.41(3)
N4 C6 . 1.47(3)
N5 C15 . 1.29(4)
N5 C14 . 1.36(4)
N5 C13 . 1.48(4)
N6 C16 . 1.36(5)
N6 C17 . 1.36(4)
N6 C18 . 1.31(4)
N7 C21 . 1.26(6)
N7 C20 . 1.43(5)
N7 C19 . 1.50(4)
C1 C5 . 1.45(3)
C2 C3 . 1.54(4)
C4 C5 . 1.30(3)
C5 C6 . 1.48(3)
C8 C9 . 1.37(4)
C8 C11 . 1.53(4)
C9 C10 . 1.45(3)
C11 C12 . 1.35(5)
